data_4081584
loop_
_publ_author_name
'Jourdain, Isabelle'
'Knorr, Michael'
'Strohmann, Carsten'
'Unkelbach, Christian'
'Rojo, Sa\'ul'
'G\'omez-Iglesias, Patricia'
'Villafa\~ne, Fernando'

_publ_section_title
;
 Reactivity of Silyl-Substituted Iron--Platinum Hydride Complexes toward
 Unsaturated Molecules: 4. Insertion of Fluorinated Aromatic Alkynes into
 the Platinum--Hydride Bond. Synthesis and Reactivity of Heterobimetallic
 Dimetallacylopentenone, Dimetallacyclobutene, \m-Vinylidene, and
 \m2-\s-Alkenyl Complexes
;
_journal_issue 19
_journal_name_full Organometallics
_journal_page_first 5343
_journal_paper_doi 10.1021/om4006438
_journal_volume 32
_journal_year 2013
_chemical_formula_sum 'C55 H44 Cl2 F Fe O3 P3 Pt'
_chemical_formula_weight 1186.65
_chemical_name_systematic
;
 ?
;
_space_group_IT_number 2
_symmetry_space_group_name_Hall '-P 1'
_symmetry_space_group_name_H-M 'P -1'
_atom_sites_solution_hydrogens geom
_atom_sites_solution_primary direct
_atom_sites_solution_secondary difmap
_audit_creation_date 2012-03-18T21:10:25-00:00
_audit_creation_method 'WinGX routine CIF_UPDATE'
_cell_angle_alpha 108.16(3)
_cell_angle_beta 93.59(3)
_cell_angle_gamma 102.94(3)
_cell_formula_units_Z 2
_cell_length_a 12.264(3)
_cell_length_b 13.149(3)
_cell_length_c 16.281(3)
_cell_measurement_temperature 173(2)
_cell_volume 2406.4(11)
_computing_structure_refinement 'SHELXL-97 (Sheldrick, 1997)'
_computing_structure_solution 'SHELXS-97 (Sheldrick, 1990)'
_diffrn_ambient_temperature 173(2)
_diffrn_measured_fraction_theta_full 0.936
_diffrn_measured_fraction_theta_max 0.936
_diffrn_radiation_monochromator graphite
_diffrn_radiation_type MoK\a
_diffrn_radiation_wavelength 0.71073
_diffrn_reflns_av_R_equivalents 0.052
_diffrn_reflns_av_unetI/netI 0.0677
_diffrn_reflns_limit_h_max 15
_diffrn_reflns_limit_h_min -15
_diffrn_reflns_limit_k_max 16
_diffrn_reflns_limit_k_min -16
_diffrn_reflns_limit_l_max 20
_diffrn_reflns_limit_l_min -20
_diffrn_reflns_number 17879
_diffrn_reflns_theta_full 26
_diffrn_reflns_theta_max 26
_diffrn_reflns_theta_min 2.02
_exptl_absorpt_coefficient_mu 3.465
_exptl_absorpt_correction_T_max 0.707
_exptl_absorpt_correction_T_min 0.440
_exptl_absorpt_correction_type numerical
_exptl_absorpt_process_details 'Faceit; Stoe & Cie, 1997'
_exptl_crystal_density_diffrn 1.638
_exptl_crystal_density_method 'not measured'
_exptl_crystal_F_000 1180
_exptl_crystal_size_max 0.30
_exptl_crystal_size_mid 0.20
_exptl_crystal_size_min 0.10
_refine_diff_density_max 1.596
_refine_diff_density_min -1.975
_refine_diff_density_rms 0.195
_refine_ls_extinction_method none
_refine_ls_goodness_of_fit_ref 1.005
_refine_ls_hydrogen_treatment mixed
_refine_ls_matrix_type full
_refine_ls_number_parameters 599
_refine_ls_number_reflns 8859
_refine_ls_number_restraints 0
_refine_ls_restrained_S_all 1.005
_refine_ls_R_factor_all 0.0722
_refine_ls_R_factor_gt 0.0597
_refine_ls_shift/su_max 0
_refine_ls_shift/su_mean 0
_refine_ls_structure_factor_coef Fsqd
_refine_ls_weighting_details 'calc w=1/[\s^2^(Fo^2^)+(0.1160P)^2^+0.0000P] where P=(Fo^2^+2Fc^2^)/3'
_refine_ls_weighting_scheme calc
_refine_ls_wR_factor_gt 0.152
_refine_ls_wR_factor_ref 0.1609
_reflns_number_gt 7130
_reflns_number_total 8859
_reflns_threshold_expression >2sigma(I)
_cod_data_source_file om4006438_si_002.cif
_cod_data_source_block 3a
_cod_original_cell_volume 2406.4(8)
_cod_database_code 4081584

loop_
_symmetry_equiv_pos_as_xyz
'x, y, z'
'-x, -y, -z'

loop_
_atom_site_label
_atom_site_type_symbol
_atom_site_fract_x
_atom_site_fract_y
_atom_site_fract_z
_atom_site_U_iso_or_equiv
_atom_site_adp_type
_atom_site_occupancy
_atom_site_symmetry_multiplicity
_atom_site_calc_flag
_atom_site_refinement_flags
C1 C 0.0221(7) 0.6003(7) 0.1585(6) 0.039(2) Uani 1 1 d .
C2 C 0.0454(8) 0.7346(7) 0.3222(6) 0.0399(19) Uani 1 1 d .
C3 C 0.0749(7) 0.5677(6) 0.3681(6) 0.0346(18) Uani 1 1 d .
C4 C -0.2102(7) 0.6100(6) 0.3575(5) 0.0309(16) Uani 1 1 d .
C5 C -0.2243(7) 0.5975(6) 0.4385(5) 0.0319(17) Uani 1 1 d .
H5 H -0.2048 0.5374 0.451 0.038 Uiso 1 1 calc R
C6 C -0.2664(8) 0.6717(7) 0.5011(5) 0.040(2) Uani 1 1 d .
H6 H -0.2772 0.6607 0.5552 0.048 Uiso 1 1 calc R
C7 C -0.2928(8) 0.7615(7) 0.4853(6) 0.044(2) Uani 1 1 d .
H7 H -0.3228 0.8116 0.5277 0.053 Uiso 1 1 calc R
C8 C -0.2739(9) 0.7769(8) 0.4047(6) 0.047(2) Uani 1 1 d .
H8 H -0.2904 0.8389 0.3933 0.057 Uiso 1 1 calc R
C9 C -0.2328(9) 0.7049(7) 0.3434(6) 0.046(2) Uani 1 1 d .
H9 H -0.2189 0.718 0.2904 0.055 Uiso 1 1 calc R
C10 C -0.2550(7) 0.4747(6) 0.1750(5) 0.0326(17) Uani 1 1 d .
C11 C -0.3683(7) 0.4739(7) 0.1822(6) 0.0403(19) Uani 1 1 d .
H11 H -0.3908 0.4988 0.2383 0.048 Uiso 1 1 calc R
C12 C -0.4474(9) 0.4370(8) 0.1083(7) 0.054(2) Uani 1 1 d .
H12 H -0.5237 0.4387 0.1135 0.065 Uiso 1 1 calc R
C13 C -0.4151(9) 0.3968(8) 0.0249(7) 0.055(3) Uani 1 1 d .
H13 H -0.4697 0.3698 -0.026 0.066 Uiso 1 1 calc R
C14 C -0.3027(8) 0.3973(7) 0.0182(5) 0.042(2) Uani 1 1 d .
H14 H -0.2802 0.3715 -0.0377 0.051 Uiso 1 1 calc R
C15 C -0.2231(7) 0.4353(6) 0.0926(5) 0.0343(17) Uani 1 1 d .
H15 H -0.1466 0.4344 0.0874 0.041 Uiso 1 1 calc R
C16 C -0.1675(7) 0.3942(6) 0.3056(5) 0.0328(17) Uani 1 1 d .
H16A H -0.1373 0.4155 0.3682 0.039 Uiso 1 1 calc R
H16B H -0.2491 0.3575 0.2976 0.039 Uiso 1 1 calc R
C17 C -0.1960(7) 0.2162(6) 0.1397(5) 0.0298(16) Uani 1 1 d .
C18 C -0.3108(7) 0.1845(7) 0.1415(6) 0.0369(18) Uani 1 1 d .
H18 H -0.3388 0.2 0.196 0.044 Uiso 1 1 calc R
C19 C -0.3844(8) 0.1312(7) 0.0661(6) 0.046(2) Uani 1 1 d .
H19 H -0.4631 0.109 0.068 0.055 Uiso 1 1 calc R
C20 C -0.3426(9) 0.1089(7) -0.0157(6) 0.050(2) Uani 1 1 d .
H20 H -0.3937 0.0735 -0.0686 0.06 Uiso 1 1 calc R
C21 C -0.2295(8) 0.1383(7) -0.0179(6) 0.042(2) Uani 1 1 d .
H21 H -0.2012 0.1213 -0.0722 0.051 Uiso 1 1 calc R
C22 C -0.1563(7) 0.1924(6) 0.0583(5) 0.0350(18) Uani 1 1 d .
H22 H -0.0775 0.2143 0.0563 0.042 Uiso 1 1 calc R
C23 C -0.0972(7) 0.2037(6) 0.3045(5) 0.0304(16) Uani 1 1 d .
C24 C -0.1603(7) 0.0940(6) 0.2765(6) 0.0375(19) Uani 1 1 d .
H24 H -0.2068 0.063 0.2213 0.045 Uiso 1 1 calc R
C25 C -0.1550(8) 0.0290(7) 0.3301(6) 0.042(2) Uani 1 1 d .
H25 H -0.1965 -0.0465 0.31 0.051 Uiso 1 1 calc R
C26 C -0.0897(8) 0.0740(7) 0.4123(6) 0.042(2) Uani 1 1 d .
H26 H -0.0888 0.0306 0.4492 0.051 Uiso 1 1 calc R
C27 C -0.0267(7) 0.1822(7) 0.4392(5) 0.0372(18) Uani 1 1 d .
H27 H 0.0189 0.2129 0.4948 0.045 Uiso 1 1 calc R
C28 C -0.0283(7) 0.2486(6) 0.3860(5) 0.0349(18) Uani 1 1 d .
H28 H 0.0167 0.3228 0.4051 0.042 Uiso 1 1 calc R
C29 C 0.2257(7) 0.2553(6) 0.0759(5) 0.0322(16) Uani 1 1 d .
C30 C 0.2760(7) 0.1696(6) 0.0385(5) 0.0336(17) Uani 1 1 d .
H30 H 0.2881 0.1217 0.0694 0.04 Uiso 1 1 calc R
C31 C 0.3086(7) 0.1544(7) -0.0442(5) 0.0394(19) Uani 1 1 d .
H31 H 0.3436 0.0967 -0.0696 0.047 Uiso 1 1 calc R
C32 C 0.2894(8) 0.2240(7) -0.0889(6) 0.046(2) Uani 1 1 d .
H32 H 0.3122 0.2141 -0.1449 0.056 Uiso 1 1 calc R
C33 C 0.2377(8) 0.3074(7) -0.0535(5) 0.042(2) Uani 1 1 d .
H33 H 0.2238 0.3536 -0.0856 0.051 Uiso 1 1 calc R
C34 C 0.2064(8) 0.3236(7) 0.0285(6) 0.042(2) Uani 1 1 d .
H34 H 0.1715 0.3816 0.0531 0.05 Uiso 1 1 calc R
C35 C 0.1269(6) 0.1399(6) 0.1899(5) 0.0278(15) Uani 1 1 d .
C36 C 0.1462(7) 0.1153(6) 0.2661(5) 0.0361(18) Uani 1 1 d .
H36 H 0.1921 0.1707 0.3163 0.043 Uiso 1 1 calc R
C37 C 0.0978(8) 0.0086(7) 0.2691(6) 0.0379(19) Uani 1 1 d .
H37 H 0.1138 -0.0094 0.32 0.045 Uiso 1 1 calc R
C38 C 0.0268(8) -0.0690(6) 0.1971(6) 0.0387(19) Uani 1 1 d .
H38 H -0.0076 -0.1404 0.199 0.046 Uiso 1 1 calc R
C39 C 0.0049(7) -0.0444(6) 0.1215(5) 0.0371(18) Uani 1 1 d .
H39 H -0.0429 -0.099 0.0719 0.044 Uiso 1 1 calc R
C40 C 0.0541(7) 0.0618(7) 0.1192(5) 0.0336(17) Uani 1 1 d .
H40 H 0.037 0.0799 0.0686 0.04 Uiso 1 1 calc R
C41 C 0.3210(7) 0.3244(6) 0.2595(5) 0.0304(16) Uani 1 1 d .
C42 C 0.3904(7) 0.2525(6) 0.2585(6) 0.0364(18) Uani 1 1 d .
H42 H 0.3687 0.1794 0.2176 0.044 Uiso 1 1 calc R
C43 C 0.4883(7) 0.2854(7) 0.3151(6) 0.0363(18) Uani 1 1 d .
H43 H 0.5341 0.2354 0.3133 0.044 Uiso 1 1 calc R
C44 C 0.5212(8) 0.3920(7) 0.3756(6) 0.043(2) Uani 1 1 d .
H44 H 0.5882 0.4141 0.4162 0.051 Uiso 1 1 calc R
C45 C 0.4565(8) 0.4656(7) 0.3767(6) 0.0394(19) Uani 1 1 d .
H45 H 0.4807 0.5393 0.4164 0.047 Uiso 1 1 calc R
C46 C 0.3573(7) 0.4326(6) 0.3207(5) 0.0356(18) Uani 1 1 d .
H46 H 0.3123 0.4833 0.323 0.043 Uiso 1 1 calc R
C47 C 0.1716(7) 0.5496(6) 0.2290(6) 0.0331(17) Uani 1 1 d .
C48 C 0.2759(8) 0.5933(7) 0.2133(6) 0.0388(19) Uani 1 1 d .
H48 H 0.319(7) 0.531(6) 0.197(5) 0.024(19) Uiso 1 1 d .
C49 C 0.3359(8) 0.7105(7) 0.2283(5) 0.0370(18) Uani 1 1 d .
C50 C 0.2832(8) 0.7934(7) 0.2281(6) 0.042(2) Uani 1 1 d .
H50 H 0.2029 0.7752 0.2181 0.05 Uiso 1 1 calc R
C51 C 0.3435(8) 0.9035(7) 0.2420(6) 0.045(2) Uani 1 1 d .
H51 H 0.3057 0.9596 0.2438 0.054 Uiso 1 1 calc R
C52 C 0.4596(9) 0.9258(8) 0.2529(7) 0.050(2) Uani 1 1 d .
C53 C 0.5145(9) 0.8474(8) 0.2542(8) 0.060(3) Uani 1 1 d .
H53 H 0.5948 0.8669 0.2649 0.072 Uiso 1 1 calc R
C54 C 0.4551(8) 0.7397(7) 0.2401(7) 0.047(2) Uani 1 1 d .
H54 H 0.4948 0.6849 0.2383 0.057 Uiso 1 1 calc R
C55 C 0.6993(13) 0.1884(12) 0.5343(12) 0.096(5) Uani 1 1 d .
H55A H 0.734 0.2271 0.596 0.115 Uiso 1 1 calc R
H55B H 0.7584 0.2009 0.4973 0.115 Uiso 1 1 calc R
F F 0.5195(6) 1.0306(5) 0.2645(6) 0.078(2) Uani 1 1 d .
Fe Fe 0.03256(9) 0.59185(8) 0.26767(7) 0.0279(2) Uani 1 1 d .
O1 O 0.0227(6) 0.6113(5) 0.0910(4) 0.0490(16) Uani 1 1 d .
O2 O 0.0512(7) 0.8256(5) 0.3611(4) 0.0554(19) Uani 1 1 d .
O3 O 0.1013(7) 0.5580(5) 0.4337(4) 0.0527(17) Uani 1 1 d .
P1 P -0.14822(17) 0.52007(15) 0.27362(12) 0.0281(4) Uani 1 1 d .
P2 P -0.09374(17) 0.29642(15) 0.23908(13) 0.0280(4) Uani 1 1 d .
P3 P 0.18513(16) 0.28133(14) 0.18764(12) 0.0272(4) Uani 1 1 d .
Pt Pt 0.07578(2) 0.40207(2) 0.222303(18) 0.02808(12) Uani 1 1 d .
Cl1 Cl 0.6532(4) 0.0430(3) 0.5165(4) 0.1152(16) Uani 1 1 d .
Cl2 Cl 0.5965(6) 0.2440(5) 0.5126(5) 0.147(2) Uani 1 1 d .

loop_
_atom_site_aniso_label
_atom_site_aniso_U_11
_atom_site_aniso_U_22
_atom_site_aniso_U_33
_atom_site_aniso_U_23
_atom_site_aniso_U_13
_atom_site_aniso_U_12
C1 0.025(4) 0.043(4) 0.047(5) 0.013(4) 0.009(4) 0.004(3)
C2 0.043(5) 0.042(5) 0.036(4) 0.018(4) 0.002(4) 0.009(4)
C3 0.036(5) 0.030(4) 0.039(5) 0.012(3) 0.007(4) 0.010(3)
C4 0.030(4) 0.031(4) 0.030(4) 0.009(3) 0.003(3) 0.006(3)
C5 0.032(4) 0.031(4) 0.028(4) 0.004(3) -0.001(4) 0.008(3)
C6 0.043(5) 0.039(4) 0.030(4) 0.006(3) 0.006(4) 0.001(4)
C7 0.046(5) 0.047(5) 0.044(5) 0.010(4) 0.021(4) 0.023(4)
C8 0.056(6) 0.048(5) 0.049(5) 0.021(4) 0.006(5) 0.028(4)
C9 0.064(7) 0.049(5) 0.041(5) 0.027(4) 0.015(5) 0.030(5)
C10 0.035(4) 0.030(4) 0.033(4) 0.014(3) -0.002(4) 0.006(3)
C11 0.030(5) 0.050(5) 0.044(5) 0.020(4) 0.001(4) 0.013(4)
C12 0.039(5) 0.058(6) 0.063(6) 0.019(5) -0.001(5) 0.013(4)
C13 0.051(6) 0.053(5) 0.055(6) 0.021(5) -0.020(5) 0.006(4)
C14 0.057(6) 0.036(4) 0.029(4) 0.011(3) 0.004(4) 0.003(4)
C15 0.039(5) 0.029(4) 0.033(4) 0.010(3) -0.001(4) 0.007(3)
C16 0.037(5) 0.026(4) 0.036(4) 0.012(3) 0.004(4) 0.009(3)
C17 0.027(4) 0.026(3) 0.033(4) 0.010(3) -0.003(3) 0.004(3)
C18 0.021(4) 0.041(4) 0.042(5) 0.011(3) -0.001(4) 0.000(3)
C19 0.032(5) 0.042(5) 0.053(5) 0.010(4) 0.001(4) -0.003(4)
C20 0.049(6) 0.037(5) 0.047(5) 0.007(4) -0.017(5) -0.005(4)
C21 0.043(5) 0.045(5) 0.039(5) 0.010(4) 0.002(4) 0.018(4)
C22 0.024(4) 0.041(4) 0.038(4) 0.012(3) -0.003(4) 0.008(3)
C23 0.031(4) 0.029(4) 0.032(4) 0.009(3) 0.006(4) 0.011(3)
C24 0.036(5) 0.032(4) 0.042(5) 0.015(3) 0.005(4) 0.000(3)
C25 0.033(5) 0.039(4) 0.054(5) 0.023(4) -0.004(4) -0.001(3)
C26 0.039(5) 0.046(5) 0.049(5) 0.024(4) 0.015(4) 0.013(4)
C27 0.030(4) 0.047(5) 0.032(4) 0.011(3) -0.002(4) 0.010(3)
C28 0.043(5) 0.033(4) 0.029(4) 0.014(3) 0.011(4) 0.004(3)
C29 0.031(4) 0.031(4) 0.030(4) 0.010(3) -0.005(3) 0.000(3)
C30 0.037(5) 0.034(4) 0.030(4) 0.008(3) 0.008(4) 0.012(3)
C31 0.030(4) 0.050(5) 0.031(4) 0.003(4) 0.009(4) 0.013(4)
C32 0.048(6) 0.048(5) 0.033(4) 0.004(4) 0.013(4) 0.004(4)
C33 0.058(6) 0.036(4) 0.030(4) 0.011(3) 0.005(4) 0.005(4)
C34 0.049(5) 0.029(4) 0.039(4) 0.004(3) 0.004(4) 0.006(3)
C35 0.029(4) 0.026(3) 0.027(4) 0.007(3) 0.004(3) 0.006(3)
C36 0.035(5) 0.032(4) 0.034(4) 0.009(3) -0.001(4) -0.001(3)
C37 0.043(5) 0.037(4) 0.041(4) 0.021(3) 0.006(4) 0.012(4)
C38 0.041(5) 0.029(4) 0.043(5) 0.012(3) 0.007(4) 0.004(3)
C39 0.038(5) 0.034(4) 0.032(4) 0.005(3) 0.003(4) 0.003(3)
C40 0.032(4) 0.041(4) 0.026(4) 0.013(3) -0.003(4) 0.007(3)
C41 0.030(4) 0.033(4) 0.026(4) 0.011(3) 0.002(3) 0.002(3)
C42 0.029(4) 0.033(4) 0.047(5) 0.010(3) -0.003(4) 0.014(3)
C43 0.026(4) 0.047(5) 0.043(5) 0.022(4) 0.005(4) 0.014(3)
C44 0.030(5) 0.052(5) 0.041(5) 0.015(4) 0.001(4) 0.000(4)
C45 0.036(5) 0.035(4) 0.036(4) 0.004(3) -0.004(4) 0.001(3)
C46 0.039(5) 0.030(4) 0.032(4) 0.008(3) 0.001(4) 0.004(3)
C47 0.030(4) 0.019(3) 0.046(5) 0.010(3) 0.007(4) -0.001(3)
C48 0.037(5) 0.031(4) 0.045(5) 0.009(3) 0.003(4) 0.009(3)
C49 0.039(5) 0.040(4) 0.031(4) 0.010(3) 0.009(4) 0.009(3)
C50 0.035(5) 0.043(5) 0.050(5) 0.019(4) 0.009(4) 0.009(4)
C51 0.047(6) 0.041(5) 0.052(5) 0.022(4) 0.017(5) 0.008(4)
C52 0.047(6) 0.043(5) 0.056(6) 0.015(4) 0.011(5) 0.006(4)
C53 0.030(5) 0.052(6) 0.086(8) 0.012(5) 0.005(5) 0.004(4)
C54 0.039(5) 0.041(5) 0.063(6) 0.017(4) 0.005(5) 0.013(4)
C55 0.070(9) 0.080(9) 0.119(13) 0.014(9) 0.007(9) 0.015(7)
F 0.052(4) 0.045(3) 0.125(6) 0.027(4) 0.013(4) -0.008(3)
Fe 0.0267(6) 0.0262(5) 0.0299(5) 0.0093(4) 0.0026(5) 0.0059(4)
O1 0.055(4) 0.056(4) 0.037(3) 0.024(3) 0.006(3) 0.006(3)
O2 0.090(6) 0.030(3) 0.047(4) 0.012(3) 0.017(4) 0.018(3)
O3 0.070(5) 0.049(4) 0.042(4) 0.019(3) -0.008(4) 0.019(3)
P1 0.0305(10) 0.0271(9) 0.0270(9) 0.0089(7) 0.0050(8) 0.0083(7)
P2 0.0264(10) 0.0256(9) 0.0311(10) 0.0085(7) 0.0020(8) 0.0065(7)
P3 0.0269(10) 0.0240(8) 0.0283(9) 0.0076(7) 0.0013(8) 0.0042(7)
Pt 0.02637(18) 0.02493(17) 0.03112(18) 0.00778(11) 0.00264(13) 0.00569(11)
Cl1 0.127(4) 0.074(2) 0.136(4) 0.021(2) 0.053(3) 0.019(2)
Cl2 0.145(5) 0.141(4) 0.168(5) 0.046(4) -0.017(4) 0.081(4)

loop_
_atom_type_symbol
_atom_type_description
_atom_type_scat_dispersion_real
_atom_type_scat_dispersion_imag
_atom_type_scat_source
C C 0.0033 0.0016 'International Tables Vol C Tables 4.2.6.8 and 6.1.1.4'
H H 0 0 'International Tables Vol C Tables 4.2.6.8 and 6.1.1.4'
O O 0.0106 0.006 'International Tables Vol C Tables 4.2.6.8 and 6.1.1.4'
Cl Cl 0.1484 0.1585 'International Tables Vol C Tables 4.2.6.8 and 6.1.1.4'
Fe Fe 0.3463 0.8444 'International Tables Vol C Tables 4.2.6.8 and 6.1.1.4'
Pt Pt -1.7033 8.3905 'International Tables Vol C Tables 4.2.6.8 and 6.1.1.4'
P P 0.1023 0.0942 'International Tables Vol C Tables 4.2.6.8 and 6.1.1.4'
F F 0.0171 0.0103 'International Tables Vol C Tables 4.2.6.8 and 6.1.1.4'

loop_
_geom_angle_atom_site_label_1
_geom_angle_atom_site_label_2
_geom_angle_atom_site_label_3
_geom_angle
O1 C1 Fe 175.2(8)
O2 C2 Fe 176.4(8)
O3 C3 Fe 176.4(7)
C5 C4 C9 117.9(7)
C5 C4 P1 123.6(6)
C9 C4 P1 118.1(6)
C6 C5 C4 120.9(8)
C7 C6 C5 120.7(8)
C6 C7 C8 118.4(7)
C9 C8 C7 121.1(8)
C8 C9 C4 120.7(8)
C15 C10 C11 119.5(8)
C15 C10 P1 119.4(6)
C11 C10 P1 121.0(6)
C12 C11 C10 120.3(9)
C11 C12 C13 120.1(9)
C14 C13 C12 119.3(9)
C13 C14 C15 120.5(8)
C14 C15 C10 120.2(8)
P2 C16 P1 110.8(4)
C18 C17 C22 118.7(8)
C18 C17 P2 122.5(6)
C22 C17 P2 118.6(6)
C19 C18 C17 120.7(8)
C18 C19 C20 119.7(8)
C21 C20 C19 119.8(9)
C20 C21 C22 120.0(9)
C21 C22 C17 121.0(8)
C24 C23 C28 119.6(7)
C24 C23 P2 124.1(7)
C28 C23 P2 116.3(6)
C23 C24 C25 119.9(8)
C26 C25 C24 120.8(8)
C27 C26 C25 119.0(8)
C26 C27 C28 121.3(8)
C23 C28 C27 119.3(7)
C30 C29 C34 119.1(7)
C30 C29 P3 121.4(6)
C34 C29 P3 119.5(6)
C31 C30 C29 120.1(8)
C32 C31 C30 119.4(7)
C33 C32 C31 121.2(8)
C34 C33 C32 119.7(9)
C33 C34 C29 120.6(8)
C40 C35 C36 119.6(7)
C40 C35 P3 119.8(6)
C36 C35 P3 120.3(6)
C35 C36 C37 120.4(7)
C38 C37 C36 118.9(8)
C37 C38 C39 121.0(7)
C38 C39 C40 119.5(7)
C35 C40 C39 120.5(7)
C42 C41 C46 117.4(8)
C42 C41 P3 122.7(6)
C46 C41 P3 119.9(6)
C43 C42 C41 121.3(8)
C42 C43 C44 120.0(8)
C45 C44 C43 120.1(9)
C46 C45 C44 120.2(8)
C45 C46 C41 121.0(8)
C48 C47 Fe 141.6(6)
C48 C47 Pt 138.5(6)
Fe C47 Pt 79.9(3)
C47 C48 C49 130.2(7)
C50 C49 C54 116.9(8)
C50 C49 C48 124.7(8)
C54 C49 C48 118.3(8)
C49 C50 C51 122.8(9)
C52 C51 C50 117.0(9)
C53 C52 F 119.9(9)
C53 C52 C51 122.0(9)
F C52 C51 118.0(9)
C52 C53 C54 120.7(10)
C53 C54 C49 120.4(9)
Cl2 C55 Cl1 114.0(9)
C2 Fe C1 95.5(4)
C2 Fe C3 93.3(4)
C1 Fe C3 164.5(4)
C2 Fe C47 116.9(4)
C1 Fe C47 79.1(4)
C3 Fe C47 85.5(4)
C2 Fe P1 100.8(3)
C1 Fe P1 100.5(3)
C3 Fe P1 90.4(3)
C47 Fe P1 142.2(2)
C2 Fe Pt 160.9(3)
C1 Fe Pt 95.2(3)
C3 Fe Pt 73.1(2)
C47 Fe Pt 50.2(2)
P1 Fe Pt 92.68(7)
C4 P1 C10 103.2(4)
C4 P1 C16 102.4(3)
C10 P1 C16 102.9(4)
C4 P1 Fe 114.4(3)
C10 P1 Fe 120.1(3)
C16 P1 Fe 111.9(3)
C17 P2 C23 105.7(4)
C17 P2 C16 104.1(4)
C23 P2 C16 99.5(3)
C17 P2 Pt 117.3(3)
C23 P2 Pt 121.0(3)
C16 P2 Pt 106.6(3)
C41 P3 C35 101.8(4)
C41 P3 C29 104.0(4)
C35 P3 C29 102.8(3)
C41 P3 Pt 114.6(2)
C35 P3 Pt 117.6(2)
C29 P3 Pt 114.1(3)
C47 Pt P3 106.7(2)
C47 Pt P2 149.2(2)
P3 Pt P2 103.98(7)
C47 Pt Fe 49.9(2)
P3 Pt Fe 156.27(6)
P2 Pt Fe 99.28(6)

loop_
_geom_bond_atom_site_label_1
_geom_bond_atom_site_label_2
_geom_bond_distance
C1 O1 1.153(11)
C1 Fe 1.813(10)
C2 O2 1.150(10)
C2 Fe 1.774(9)
C3 O3 1.150(11)
C3 Fe 1.827(9)
C4 C5 1.395(11)
C4 C9 1.417(11)
C4 P1 1.835(7)
C5 C6 1.388(11)
C6 C7 1.383(13)
C7 C8 1.415(13)
C8 C9 1.356(12)
C10 C15 1.395(11)
C10 C11 1.399(12)
C10 P1 1.854(9)
C11 C12 1.381(15)
C12 C13 1.411(15)
C13 C14 1.388(15)
C14 C15 1.388(13)
C16 P2 1.849(7)
C16 P1 1.857(7)
C17 C18 1.382(11)
C17 C22 1.407(11)
C17 P2 1.841(8)
C18 C19 1.362(13)
C19 C20 1.425(14)
C20 C21 1.361(14)
C21 C22 1.370(12)
C23 C24 1.390(11)
C23 C28 1.404(12)
C23 P2 1.847(8)
C24 C25 1.407(12)
C25 C26 1.393(14)
C26 C27 1.375(12)
C27 C28 1.411(12)
C29 C30 1.397(11)
C29 C34 1.401(12)
C29 P3 1.864(8)
C30 C31 1.395(11)
C31 C32 1.383(14)
C32 C33 1.378(13)
C33 C34 1.378(12)
C35 C40 1.378(11)
C35 C36 1.395(11)
C35 P3 1.849(7)
C36 C37 1.414(11)
C37 C38 1.380(12)
C38 C39 1.391(12)
C39 C40 1.405(11)
C41 C42 1.405(11)
C41 C46 1.411(11)
C41 P3 1.840(8)
C42 C43 1.364(13)
C43 C44 1.390(12)
C44 C45 1.379(13)
C45 C46 1.371(13)
C47 C48 1.355(12)
C47 Fe 1.988(8)
C47 Pt 1.997(7)
C48 C49 1.487(11)
C49 C50 1.387(12)
C49 C54 1.410(13)
C50 C51 1.410(12)
C51 C52 1.376(14)
C52 C53 1.356(15)
C52 F 1.357(11)
C53 C54 1.380(14)
C55 Cl2 1.663(17)
C55 Cl1 1.792(15)
Fe P1 2.228(2)
Fe Pt 2.5586(12)
P2 Pt 2.311(2)
P3 Pt 2.264(2)
